data_4073546
loop_
_publ_author_name
'Kunz, Kerstin'
'Vitze, Hannes'
'Bolte, Michael'
'Lerner, Hans-Wolfram'
'Wagner, Matthias'

_publ_section_title
;
 Mn(CO)2Complexes of Cyclopentadienyl/Scorpionate Hybrid Ligands
;
_journal_issue 18
_journal_name_full Organometallics
_journal_page_first 4663
_journal_paper_doi 10.1021/om700450j
_journal_volume 26
_journal_year 2007
_chemical_formula_sum 'C24 H37 B K Mn N2 O8'
_chemical_formula_weight 586.41
_chemical_name_systematic ?
_space_group_IT_number 2
_symmetry_cell_setting triclinic
_symmetry_space_group_name_Hall '-P 1'
_symmetry_space_group_name_H-M 'P -1'
_atom_sites_solution_hydrogens geom
_atom_sites_solution_primary direct
_atom_sites_solution_secondary difmap
_audit_creation_method SHELXL-97
_cell_angle_alpha 115.469(5)
_cell_angle_beta 91.690(5)
_cell_angle_gamma 106.515(5)
_cell_formula_units_Z 2
_cell_length_a 10.8194(7)
_cell_length_b 11.6661(7)
_cell_length_c 13.3634(9)
_cell_measurement_reflns_used 24723
_cell_measurement_temperature 173(2)
_cell_measurement_theta_max 25.8
_cell_measurement_theta_min 3.7
_cell_volume 1437.38(18)
_computing_cell_refinement 'X-Area (Stoe & Cie, 2001)'
_computing_data_collection 'X-Area (Stoe & Cie, 2001)'
_computing_data_reduction 'X-Area (Stoe & Cie, 2001)'
_computing_molecular_graphics 'XP in SHELXTL-Plus (Sheldrick, 1991)'
_computing_publication_material SHELXL97
_computing_structure_refinement 'SHELXL97 (Sheldrick, 1997) '
_computing_structure_solution 'SHELXS97 (Sheldrick, 1990) '
_diffrn_ambient_temperature 173(2)
_diffrn_measured_fraction_theta_full 0.997
_diffrn_measured_fraction_theta_max 0.989
_diffrn_measurement_device_type 'STOE IPDS II two-circle-diffractometer'
_diffrn_measurement_method \w
_diffrn_radiation_monochromator graphite
_diffrn_radiation_source 'fine-focus sealed tube'
_diffrn_radiation_type MoK\a
_diffrn_radiation_wavelength 0.71073
_diffrn_reflns_av_R_equivalents 0.0460
_diffrn_reflns_av_sigmaI/netI 0.0243
_diffrn_reflns_limit_h_max 13
_diffrn_reflns_limit_h_min -13
_diffrn_reflns_limit_k_max 14
_diffrn_reflns_limit_k_min -14
_diffrn_reflns_limit_l_max 16
_diffrn_reflns_limit_l_min -16
_diffrn_reflns_number 24723
_diffrn_reflns_theta_full 25.00
_diffrn_reflns_theta_max 25.62
_diffrn_reflns_theta_min 3.62
_diffrn_standards_number 0
_exptl_absorpt_coefficient_mu 0.650
_exptl_absorpt_correction_T_max 0.8809
_exptl_absorpt_correction_T_min 0.7368
_exptl_absorpt_correction_type multi-scan
_exptl_absorpt_process_details 'MULABS (Spek, 2003; Blessing, 1995)'
_exptl_crystal_colour 'orange red'
_exptl_crystal_density_diffrn 1.355
_exptl_crystal_density_method 'not measured'
_exptl_crystal_description block
_exptl_crystal_F_000 616
_exptl_crystal_size_max 0.50
_exptl_crystal_size_mid 0.40
_exptl_crystal_size_min 0.20
_refine_diff_density_max 0.257
_refine_diff_density_min -0.292
_refine_diff_density_rms 0.042
_refine_ls_extinction_coef 0.0113(9)
_refine_ls_extinction_expression Fc^*^=kFc[1+0.001xFc^2^\l^3^/sin(2\q)]^-1/4^
_refine_ls_extinction_method SHELXL
_refine_ls_goodness_of_fit_ref 1.038
_refine_ls_hydrogen_treatment mixed
_refine_ls_matrix_type full
_refine_ls_number_parameters 335
_refine_ls_number_reflns 5369
_refine_ls_number_restraints 0
_refine_ls_restrained_S_all 1.038
_refine_ls_R_factor_all 0.0296
_refine_ls_R_factor_gt 0.0267
_refine_ls_shift/su_max 0.001
_refine_ls_shift/su_mean 0.000
_refine_ls_structure_factor_coef Fsqd
_refine_ls_weighting_details 'calc w=1/[\s^2^(Fo^2^)+(0.0347P)^2^+0.4693P] where P=(Fo^2^+2Fc^2^)/3'
_refine_ls_weighting_scheme calc
_refine_ls_wR_factor_gt 0.0674
_refine_ls_wR_factor_ref 0.0689
_reflns_number_gt 4972
_reflns_number_total 5369
_reflns_threshold_expression I>2\s(I)
_cod_data_source_file om700450j-file004.cif
_cod_data_source_block wa625
_cod_depositor_comments
;
The following automatic conversions were performed:

'_symmetry_cell_setting' value 'Triclinic' changed to 'triclinic'
according to /home/saulius/struct/CIF-dictionaries/cif_core.dic
dictionary named 'cif_core.dic' version 2.4.1 from 2010-06-29.

Automatic conversion script
Id: cif_fix_values 1715 2011-07-08 13:25:40Z adriana 
;
_cod_original_cell_volume 1437.38(16)
_cod_database_code 4073546

loop_
_symmetry_equiv_pos_as_xyz
'x, y, z'
'-x, -y, -z'

loop_
_atom_site_label
_atom_site_type_symbol
_atom_site_fract_x
_atom_site_fract_y
_atom_site_fract_z
_atom_site_U_iso_or_equiv
_atom_site_adp_type
_atom_site_occupancy
_atom_site_symmetry_multiplicity
_atom_site_calc_flag
_atom_site_refinement_flags
Mn1 Mn 0.324889(19) 0.18961(2) 0.714857(18) 0.02167(7) Uani 1 1 d .
C1 C 0.34587(14) 0.33659(15) 0.69965(13) 0.0281(3) Uani 1 1 d .
O1 O 0.36638(12) 0.43286(12) 0.68583(12) 0.0444(3) Uani 1 1 d .
C2 C 0.49750(15) 0.23854(15) 0.74999(14) 0.0305(3) Uani 1 1 d .
O2 O 0.61184(11) 0.26588(14) 0.76236(13) 0.0499(3) Uani 1 1 d .
B1 B 0.10821(14) 0.02989(15) 0.81223(13) 0.0225(3) Uani 1 1 d .
C3 C -0.04615(14) 0.01858(17) 0.79888(13) 0.0345(4) Uani 1 1 d .
H3A H -0.0776 0.0285 0.8692 0.052 Uiso 1 1 calc R
H3B H -0.0976 -0.0693 0.7374 0.052 Uiso 1 1 calc R
H3C H -0.0558 0.0898 0.7820 0.052 Uiso 1 1 calc R
C4 C 0.13423(17) -0.07221(16) 0.85727(13) 0.0352(4) Uani 1 1 d .
H4A H 0.0971 -0.0588 0.9258 0.053 Uiso 1 1 calc R
H4B H 0.2287 -0.0539 0.8738 0.053 Uiso 1 1 calc R
H4C H 0.0926 -0.1653 0.7992 0.053 Uiso 1 1 calc R
N11 N 0.19020(11) 0.18148(12) 0.90239(10) 0.0241(2) Uani 1 1 d .
N12 N 0.28116(11) 0.26353(11) 0.87191(10) 0.0239(2) Uani 1 1 d .
C13 C 0.32278(14) 0.38653(14) 0.96137(13) 0.0305(3) Uani 1 1 d .
H13 H 0.3860 0.4634 0.9634 0.037 Uiso 1 1 calc R
C14 C 0.25994(15) 0.38502(16) 1.05045(13) 0.0348(3) Uani 1 1 d .
H14 H 0.2713 0.4579 1.1230 0.042 Uiso 1 1 calc R
C15 C 0.17718(15) 0.25373(16) 1.00980(13) 0.0321(3) Uani 1 1 d .
H15 H 0.1203 0.2199 1.0508 0.039 Uiso 1 1 calc R
C21 C 0.16701(12) 0.01454(12) 0.69823(11) 0.0212(3) Uani 1 1 d .
C22 C 0.28143(14) -0.02073(14) 0.66720(14) 0.0302(3) Uani 1 1 d .
H22 H 0.3270 -0.0563 0.7021 0.036 Uiso 1 1 calc R
C23 C 0.31640(17) 0.00632(16) 0.57456(15) 0.0393(4) Uani 1 1 d .
H23 H 0.3893 -0.0069 0.5387 0.047 Uiso 1 1 calc R
C24 C 0.22304(17) 0.05598(16) 0.54639(13) 0.0366(4) Uani 1 1 d .
H24 H 0.2218 0.0821 0.4882 0.044 Uiso 1 1 calc R
C25 C 0.13078(14) 0.05981(14) 0.62110(12) 0.0270(3) Uani 1 1 d .
H25 H 0.0568 0.0880 0.6199 0.032 Uiso 1 1 calc R
K1 K 0.26005(3) 0.62095(3) 0.70335(2) 0.02518(8) Uani 1 1 d .
O31 O 0.04424(10) 0.50262(11) 0.77916(9) 0.0316(2) Uani 1 1 d .
C32 C -0.01571(17) 0.36028(16) 0.71071(16) 0.0399(4) Uani 1 1 d .
H32A H -0.0979 0.3280 0.7358 0.048 Uiso 1 1 calc R
H32B H 0.0439 0.3131 0.7189 0.048 Uiso 1 1 calc R
C33 C -0.04461(16) 0.33000(16) 0.59038(16) 0.0387(4) Uani 1 1 d .
H33A H -0.0868 0.2320 0.5431 0.046 Uiso 1 1 calc R
H33B H -0.1055 0.3757 0.5818 0.046 Uiso 1 1 calc R
O34 O 0.07507(10) 0.37573(11) 0.55487(10) 0.0340(2) Uani 1 1 d .
C35 C 0.05570(16) 0.34107(16) 0.43843(14) 0.0392(4) Uani 1 1 d .
H35A H 0.0021 0.3902 0.4240 0.047 Uiso 1 1 calc R
H35B H 0.0088 0.2434 0.3936 0.047 Uiso 1 1 calc R
C36 C 0.18709(17) 0.37763(16) 0.40463(14) 0.0391(4) Uani 1 1 d .
H36A H 0.2406 0.3283 0.4190 0.047 Uiso 1 1 calc R
H36B H 0.1753 0.3519 0.3232 0.047 Uiso 1 1 calc R
O37 O 0.25240(10) 0.51911(10) 0.46799(8) 0.0281(2) Uani 1 1 d .
C38 C 0.37137(15) 0.56210(16) 0.42990(12) 0.0309(3) Uani 1 1 d .
H38A H 0.3511 0.5527 0.3535 0.037 Uiso 1 1 calc R
H38B H 0.4260 0.5058 0.4266 0.037 Uiso 1 1 calc R
C39 C 0.44421(15) 0.70698(15) 0.51089(13) 0.0311(3) Uani 1 1 d .
H39A H 0.5243 0.7407 0.4840 0.037 Uiso 1 1 calc R
H39B H 0.3883 0.7629 0.5169 0.037 Uiso 1 1 calc R
O40 O 0.47817(10) 0.71394(10) 0.61812(9) 0.0304(2) Uani 1 1 d .
C41 C 0.57387(14) 0.83862(15) 0.69567(14) 0.0318(3) Uani 1 1 d .
H41A H 0.5402 0.9140 0.7106 0.038 Uiso 1 1 calc R
H41B H 0.6550 0.8542 0.6641 0.038 Uiso 1 1 calc R
C42 C 0.60157(14) 0.83017(16) 0.80284(14) 0.0347(4) Uani 1 1 d .
H42A H 0.6242 0.7481 0.7861 0.042 Uiso 1 1 calc R
H42B H 0.6766 0.9092 0.8546 0.042 Uiso 1 1 calc R
O43 O 0.48749(10) 0.82657(11) 0.85417(9) 0.0294(2) Uani 1 1 d .
C44 C 0.50435(17) 0.81496(18) 0.95598(14) 0.0404(4) Uani 1 1 d .
H44A H 0.5775 0.8930 1.0114 0.048 Uiso 1 1 calc R
H44B H 0.5252 0.7321 0.9401 0.048 Uiso 1 1 calc R
C45 C 0.37971(18) 0.81008(17) 1.00248(13) 0.0393(4) Uani 1 1 d .
H45A H 0.3931 0.8165 1.0786 0.047 Uiso 1 1 calc R
H45B H 0.3526 0.8867 1.0086 0.047 Uiso 1 1 calc R
O46 O 0.28074(11) 0.68635(11) 0.92893(9) 0.0328(2) Uani 1 1 d .
C47 C 0.15624(17) 0.67451(18) 0.96447(14) 0.0388(4) Uani 1 1 d .
H47A H 0.1189 0.7377 0.9541 0.047 Uiso 1 1 calc R
H47B H 0.1665 0.6969 1.0453 0.047 Uiso 1 1 calc R
C48 C 0.06668(16) 0.53293(18) 0.89548(14) 0.0376(4) Uani 1 1 d .
H48A H 0.1063 0.4700 0.9037 0.045 Uiso 1 1 calc R
H48B H -0.0178 0.5213 0.9229 0.045 Uiso 1 1 calc R

loop_
_atom_site_aniso_label
_atom_site_aniso_U_11
_atom_site_aniso_U_22
_atom_site_aniso_U_33
_atom_site_aniso_U_23
_atom_site_aniso_U_13
_atom_site_aniso_U_12
Mn1 0.01818(11) 0.01885(12) 0.02916(12) 0.01337(9) 0.00551(8) 0.00382(8)
C1 0.0223(7) 0.0288(7) 0.0372(8) 0.0181(7) 0.0080(6) 0.0089(6)
O1 0.0450(7) 0.0383(7) 0.0715(9) 0.0401(7) 0.0215(6) 0.0189(5)
C2 0.0277(8) 0.0290(7) 0.0413(8) 0.0230(7) 0.0073(6) 0.0072(6)
O2 0.0203(6) 0.0638(9) 0.0753(9) 0.0427(8) 0.0081(6) 0.0101(5)
B1 0.0182(7) 0.0205(7) 0.0224(7) 0.0080(6) 0.0020(6) 0.0004(6)
C3 0.0189(7) 0.0388(9) 0.0314(8) 0.0071(7) 0.0060(6) 0.0033(6)
C4 0.0422(9) 0.0280(8) 0.0299(8) 0.0162(7) -0.0017(7) -0.0001(7)
N11 0.0180(5) 0.0242(6) 0.0249(6) 0.0093(5) 0.0037(4) 0.0029(5)
N12 0.0183(5) 0.0194(5) 0.0301(6) 0.0104(5) 0.0006(5) 0.0024(4)
C13 0.0256(7) 0.0201(7) 0.0355(8) 0.0067(6) -0.0040(6) 0.0036(6)
C14 0.0322(8) 0.0305(8) 0.0289(8) 0.0024(6) -0.0014(6) 0.0110(6)
C15 0.0276(7) 0.0349(8) 0.0249(7) 0.0072(6) 0.0050(6) 0.0081(6)
C21 0.0178(6) 0.0142(6) 0.0261(7) 0.0075(5) 0.0034(5) 0.0004(5)
C22 0.0264(7) 0.0201(7) 0.0457(9) 0.0154(6) 0.0155(6) 0.0085(6)
C23 0.0399(9) 0.0263(8) 0.0453(9) 0.0120(7) 0.0261(8) 0.0070(7)
C24 0.0428(9) 0.0314(8) 0.0254(7) 0.0124(7) 0.0069(7) -0.0017(7)
C25 0.0245(7) 0.0242(7) 0.0249(7) 0.0098(6) -0.0015(5) 0.0003(5)
K1 0.02324(15) 0.02355(16) 0.02457(16) 0.01024(12) 0.00432(12) 0.00301(12)
O31 0.0329(6) 0.0316(6) 0.0374(6) 0.0219(5) 0.0124(5) 0.0099(4)
C32 0.0345(8) 0.0294(8) 0.0606(11) 0.0271(8) 0.0127(8) 0.0062(7)
C33 0.0263(8) 0.0278(8) 0.0541(10) 0.0175(8) 0.0057(7) 0.0001(6)
O34 0.0239(5) 0.0294(5) 0.0379(6) 0.0106(5) 0.0032(4) 0.0015(4)
C35 0.0342(8) 0.0275(8) 0.0337(8) 0.0007(7) -0.0018(7) 0.0009(7)
C36 0.0383(9) 0.0262(8) 0.0327(8) -0.0010(7) 0.0054(7) 0.0057(7)
O37 0.0265(5) 0.0242(5) 0.0264(5) 0.0061(4) 0.0045(4) 0.0069(4)
C38 0.0336(8) 0.0343(8) 0.0247(7) 0.0125(6) 0.0101(6) 0.0123(6)
C39 0.0356(8) 0.0300(8) 0.0316(8) 0.0173(7) 0.0130(6) 0.0103(6)
O40 0.0305(5) 0.0244(5) 0.0284(5) 0.0106(4) 0.0041(4) 0.0002(4)
C41 0.0199(7) 0.0242(7) 0.0403(8) 0.0079(6) 0.0085(6) 0.0023(6)
C42 0.0187(7) 0.0341(8) 0.0373(8) 0.0049(7) 0.0013(6) 0.0075(6)
O43 0.0228(5) 0.0327(6) 0.0281(5) 0.0108(4) 0.0012(4) 0.0081(4)
C44 0.0376(9) 0.0405(9) 0.0348(9) 0.0160(7) -0.0101(7) 0.0050(7)
C45 0.0534(10) 0.0369(9) 0.0218(7) 0.0113(7) 0.0009(7) 0.0106(8)
O46 0.0376(6) 0.0312(6) 0.0292(5) 0.0127(5) 0.0097(5) 0.0120(5)
C47 0.0482(10) 0.0503(10) 0.0326(8) 0.0252(8) 0.0210(7) 0.0259(8)
C48 0.0371(9) 0.0513(10) 0.0432(9) 0.0350(8) 0.0184(7) 0.0183(8)

loop_
_atom_type_symbol
_atom_type_description
_atom_type_scat_dispersion_real
_atom_type_scat_dispersion_imag
_atom_type_scat_source
C C 0.0033 0.0016 'International Tables Vol C Tables 4.2.6.8 and 6.1.1.4'
H H 0.0000 0.0000 'International Tables Vol C Tables 4.2.6.8 and 6.1.1.4'
B B 0.0013 0.0007 'International Tables Vol C Tables 4.2.6.8 and 6.1.1.4'
K K 0.2009 0.2494 'International Tables Vol C Tables 4.2.6.8 and 6.1.1.4'
Mn Mn 0.3368 0.7283 'International Tables Vol C Tables 4.2.6.8 and 6.1.1.4'
N N 0.0061 0.0033 'International Tables Vol C Tables 4.2.6.8 and 6.1.1.4'
O O 0.0106 0.0060 'International Tables Vol C Tables 4.2.6.8 and 6.1.1.4'

loop_
_geom_angle_atom_site_label_1
_geom_angle_atom_site_label_2
_geom_angle_atom_site_label_3
_geom_angle
C1 Mn1 C2 88.69(7)
C1 Mn1 N12 95.93(6)
C2 Mn1 N12 99.37(6)
C1 Mn1 C23 120.69(7)
C2 Mn1 C23 91.91(7)
N12 Mn1 C23 141.97(6)
C1 Mn1 C24 94.50(7)
C2 Mn1 C24 121.69(7)
N12 Mn1 C24 137.78(6)
C23 Mn1 C24 38.68(7)
C1 Mn1 C22 158.82(7)
C2 Mn1 C22 97.61(6)
N12 Mn1 C22 102.90(5)
C23 Mn1 C22 39.30(6)
C24 Mn1 C22 64.98(6)
C1 Mn1 C25 103.79(6)
C2 Mn1 C25 156.52(7)
N12 Mn1 C25 99.01(5)
C23 Mn1 C25 64.63(6)
C24 Mn1 C25 38.79(6)
C22 Mn1 C25 64.00(6)
C1 Mn1 C21 139.08(6)
C2 Mn1 C21 132.23(6)
N12 Mn1 C21 80.18(5)
C23 Mn1 C21 65.74(6)
C24 Mn1 C21 65.61(6)
C22 Mn1 C21 38.58(5)
C25 Mn1 C21 38.59(5)
O1 C1 Mn1 175.65(13)
C1 O1 K1 140.84(11)
O2 C2 Mn1 173.57(15)
N11 B1 C21 103.15(10)
N11 B1 C4 108.69(11)
C21 B1 C4 112.80(12)
N11 B1 C3 107.48(11)
C21 B1 C3 112.09(12)
C4 B1 C3 112.06(12)
B1 C3 H3A 109.5
B1 C3 H3B 109.5
H3A C3 H3B 109.5
B1 C3 H3C 109.5
H3A C3 H3C 109.5
H3B C3 H3C 109.5
B1 C4 H4A 109.5
B1 C4 H4B 109.5
H4A C4 H4B 109.5
B1 C4 H4C 109.5
H4A C4 H4C 109.5
H4B C4 H4C 109.5
C15 N11 N12 108.92(12)
C15 N11 B1 129.88(12)
N12 N11 B1 120.89(11)
C13 N12 N11 106.88(12)
C13 N12 Mn1 133.11(10)
N11 N12 Mn1 120.00(9)
N12 C13 C14 110.39(14)
N12 C13 H13 124.8
C14 C13 H13 124.8
C15 C14 C13 104.69(13)
C15 C14 H14 127.7
C13 C14 H14 127.7
N11 C15 C14 109.11(14)
N11 C15 H15 125.4
C14 C15 H15 125.4
C22 C21 C25 105.91(13)
C22 C21 B1 126.75(13)
C25 C21 B1 126.24(12)
C22 C21 Mn1 69.73(8)
C25 C21 Mn1 70.15(7)
B1 C21 Mn1 115.55(9)
C21 C22 C23 109.05(14)
C21 C22 Mn1 71.68(8)
C23 C22 Mn1 69.43(8)
C21 C22 H22 125.5
C23 C22 H22 125.5
Mn1 C22 H22 125.0
C24 C23 C22 107.82(13)
C24 C23 Mn1 71.07(9)
C22 C23 Mn1 71.27(9)
C24 C23 H23 126.1
C22 C23 H23 126.1
Mn1 C23 H23 123.2
C23 C24 C25 107.67(14)
C23 C24 Mn1 70.25(9)
C25 C24 Mn1 71.54(8)
C23 C24 H24 126.2
C25 C24 H24 126.2
Mn1 C24 H24 123.7
C24 C25 C21 109.53(13)
C24 C25 Mn1 69.66(9)
C21 C25 Mn1 71.26(7)
C24 C25 H25 125.2
C21 C25 H25 125.2
Mn1 C25 H25 125.4
O1 K1 O46 85.44(4)
O1 K1 O34 74.32(4)
O46 K1 O34 116.66(4)
O1 K1 O40 83.82(4)
O46 K1 O40 120.35(3)
O34 K1 O40 116.20(3)
O1 K1 O31 91.01(4)
O46 K1 O31 61.22(3)
O34 K1 O31 59.94(3)
O40 K1 O31 174.36(3)
O1 K1 O37 85.45(4)
O46 K1 O37 170.84(3)
O34 K1 O37 59.63(3)
O40 K1 O37 59.47(3)
O31 K1 O37 118.01(3)
O1 K1 O43 90.47(4)
O46 K1 O43 61.25(3)
O34 K1 O43 164.79(3)
O40 K1 O43 60.37(3)
O31 K1 O43 122.11(3)
O37 K1 O43 119.80(3)
C48 O31 C32 109.92(12)
C48 O31 K1 115.24(9)
C32 O31 K1 114.30(9)
O31 C32 C33 109.67(13)
O31 C32 H32A 109.7
C33 C32 H32A 109.7
O31 C32 H32B 109.7
C33 C32 H32B 109.7
H32A C32 H32B 108.2
O34 C33 C32 109.16(13)
O34 C33 H33A 109.8
C32 C33 H33A 109.8
O34 C33 H33B 109.8
C32 C33 H33B 109.8
H33A C33 H33B 108.3
C35 O34 C33 112.03(12)
C35 O34 K1 118.68(9)
C33 O34 K1 118.49(9)
O34 C35 C36 108.83(13)
O34 C35 H35A 109.9
C36 C35 H35A 109.9
O34 C35 H35B 109.9
C36 C35 H35B 109.9
H35A C35 H35B 108.3
O37 C36 C35 109.35(13)
O37 C36 H36A 109.8
C35 C36 H36A 109.8
O37 C36 H36B 109.8
C35 C36 H36B 109.8
H36A C36 H36B 108.3
C36 O37 C38 111.73(11)
C36 O37 K1 114.42(9)
C38 O37 K1 117.57(8)
O37 C38 C39 108.56(12)
O37 C38 H38A 110.0
C39 C38 H38A 110.0
O37 C38 H38B 110.0
C39 C38 H38B 110.0
H38A C38 H38B 108.4
O40 C39 C38 107.80(12)
O40 C39 H39A 110.1
C38 C39 H39A 110.1
O40 C39 H39B 110.1
C38 C39 H39B 110.1
H39A C39 H39B 108.5
C41 O40 C39 113.63(12)
C41 O40 K1 115.77(8)
C39 O40 K1 112.98(8)
O40 C41 C42 107.62(12)
O40 C41 H41A 110.2
C42 C41 H41A 110.2
O40 C41 H41B 110.2
C42 C41 H41B 110.2
H41A C41 H41B 108.5
O43 C42 C41 108.63(12)
O43 C42 H42A 110.0
C41 C42 H42A 110.0
O43 C42 H42B 110.0
C41 C42 H42B 110.0
H42A C42 H42B 108.3
C42 O43 C44 112.32(12)
C42 O43 K1 112.19(8)
C44 O43 K1 110.70(9)
O43 C44 C45 108.39(13)
O43 C44 H44A 110.0
C45 C44 H44A 110.0
O43 C44 H44B 110.0
C45 C44 H44B 110.0
H44A C44 H44B 108.4
O46 C45 C44 108.75(13)
O46 C45 H45A 109.9
C44 C45 H45A 109.9
O46 C45 H45B 109.9
C44 C45 H45B 109.9
H45A C45 H45B 108.3
C45 O46 C47 112.85(13)
C45 O46 K1 115.36(9)
C47 O46 K1 111.81(9)
O46 C47 C48 108.62(13)
O46 C47 H47A 110.0
C48 C47 H47A 110.0
O46 C47 H47B 110.0
C48 C47 H47B 110.0
H47A C47 H47B 108.3
O31 C48 C47 110.31(13)
O31 C48 H48A 109.6
C47 C48 H48A 109.6
O31 C48 H48B 109.6
C47 C48 H48B 109.6
H48A C48 H48B 108.1

loop_
_geom_bond_atom_site_label_1
_geom_bond_atom_site_label_2
_geom_bond_distance
Mn1 C1 1.7646(15)
Mn1 C2 1.7736(15)
Mn1 N12 2.0264(13)
Mn1 C23 2.1274(16)
Mn1 C24 2.1381(16)
Mn1 C22 2.1519(14)
Mn1 C25 2.1630(14)
Mn1 C21 2.1777(13)
C1 O1 1.1764(19)
O1 K1 2.6837(12)
C2 O2 1.1739(19)
B1 N11 1.6058(18)
B1 C21 1.626(2)
B1 C4 1.630(2)
B1 C3 1.636(2)
C3 H3A 0.9800
C3 H3B 0.9800
C3 H3C 0.9800
C4 H4A 0.9800
C4 H4B 0.9800
C4 H4C 0.9800
N11 C15 1.3526(19)
N11 N12 1.3690(16)
N12 C13 1.3477(19)
C13 C14 1.392(2)
C13 H13 0.9500
C14 C15 1.385(2)
C14 H14 0.9500
C15 H15 0.9500
C21 C22 1.4307(19)
C21 C25 1.434(2)
C22 C23 1.439(2)
C22 H22 0.9500
C23 C24 1.413(3)
C23 H23 0.9500
C24 C25 1.429(2)
C24 H24 0.9500
C25 H25 0.9500
K1 O46 2.7576(11)
K1 O34 2.7848(11)
K1 O40 2.7944(11)
K1 O31 2.8096(11)
K1 O37 2.8329(11)
K1 O43 2.8399(11)
O31 C48 1.434(2)
O31 C32 1.436(2)
C32 C33 1.492(3)
C32 H32A 0.9900
C32 H32B 0.9900
C33 O34 1.4309(19)
C33 H33A 0.9900
C33 H33B 0.9900
O34 C35 1.421(2)
C35 C36 1.505(2)
C35 H35A 0.9900
C35 H35B 0.9900
C36 O37 1.4283(18)
C36 H36A 0.9900
C36 H36B 0.9900
O37 C38 1.4349(18)
C38 C39 1.506(2)
C38 H38A 0.9900
C38 H38B 0.9900
C39 O40 1.4307(18)
C39 H39A 0.9900
C39 H39B 0.9900
O40 C41 1.4303(18)
C41 C42 1.505(2)
C41 H41A 0.9900
C41 H41B 0.9900
C42 O43 1.4286(18)
C42 H42A 0.9900
C42 H42B 0.9900
O43 C44 1.436(2)
C44 C45 1.498(3)
C44 H44A 0.9900
C44 H44B 0.9900
C45 O46 1.427(2)
C45 H45A 0.9900
C45 H45B 0.9900
O46 C47 1.431(2)
C47 C48 1.498(3)
C47 H47A 0.9900
C47 H47B 0.9900
C48 H48A 0.9900
C48 H48B 0.9900

loop_
_geom_torsion_atom_site_label_1
_geom_torsion_atom_site_label_2
_geom_torsion_atom_site_label_3
_geom_torsion_atom_site_label_4
_geom_torsion
C2 Mn1 C1 O1 43.6(19)
N12 Mn1 C1 O1 142.9(19)
C23 Mn1 C1 O1 -47.8(19)
C24 Mn1 C1 O1 -78.1(19)
C22 Mn1 C1 O1 -64(2)
C25 Mn1 C1 O1 -116.3(19)
C21 Mn1 C1 O1 -135.3(19)
Mn1 C1 O1 K1 167.9(18)
C1 Mn1 C2 O2 -81.1(12)
N12 Mn1 C2 O2 -176.9(12)
C23 Mn1 C2 O2 39.5(12)
C24 Mn1 C2 O2 13.3(12)
C22 Mn1 C2 O2 78.6(12)
C25 Mn1 C2 O2 41.9(13)
C21 Mn1 C2 O2 97.9(12)
C21 B1 N11 C15 174.60(14)
C4 B1 N11 C15 -65.46(19)
C3 B1 N11 C15 56.02(19)
C21 B1 N11 N12 1.82(16)
C4 B1 N11 N12 121.77(13)
C3 B1 N11 N12 -116.76(13)
C15 N11 N12 C13 -0.39(15)
B1 N11 N12 C13 173.75(12)
C15 N11 N12 Mn1 -179.32(9)
B1 N11 N12 Mn1 -5.17(16)
C1 Mn1 N12 C13 -35.04(14)
C2 Mn1 N12 C13 54.61(14)
C23 Mn1 N12 C13 160.03(13)
C24 Mn1 N12 C13 -138.44(13)
C22 Mn1 N12 C13 154.71(13)
C25 Mn1 N12 C13 -140.06(13)
C21 Mn1 N12 C13 -173.89(14)
C1 Mn1 N12 N11 143.55(10)
C2 Mn1 N12 N11 -126.80(10)
C23 Mn1 N12 N11 -21.38(15)
C24 Mn1 N12 N11 40.15(14)
C22 Mn1 N12 N11 -26.70(11)
C25 Mn1 N12 N11 38.53(10)
C21 Mn1 N12 N11 4.70(10)
N11 N12 C13 C14 0.35(16)
Mn1 N12 C13 C14 179.07(10)
N12 C13 C14 C15 -0.17(17)
N12 N11 C15 C14 0.29(17)
B1 N11 C15 C14 -173.15(13)
C13 C14 C15 N11 -0.08(17)
N11 B1 C21 C22 84.87(15)
C4 B1 C21 C22 -32.21(18)
C3 B1 C21 C22 -159.82(13)
N11 B1 C21 C25 -81.45(15)
C4 B1 C21 C25 161.47(12)
C3 B1 C21 C25 33.87(18)
N11 B1 C21 Mn1 1.88(13)
C4 B1 C21 Mn1 -115.20(11)
C3 B1 C21 Mn1 117.20(11)
C1 Mn1 C21 C22 146.79(11)
C2 Mn1 C21 C22 -31.70(13)
N12 Mn1 C21 C22 -125.48(9)
C23 Mn1 C21 C22 37.23(10)
C24 Mn1 C21 C22 79.85(10)
C25 Mn1 C21 C22 116.35(12)
C1 Mn1 C21 C25 30.44(13)
C2 Mn1 C21 C25 -148.05(10)
N12 Mn1 C21 C25 118.16(9)
C23 Mn1 C21 C25 -79.12(10)
C24 Mn1 C21 C25 -36.50(9)
C22 Mn1 C21 C25 -116.35(12)
C1 Mn1 C21 B1 -91.17(13)
C2 Mn1 C21 B1 90.34(12)
N12 Mn1 C21 B1 -3.45(9)
C23 Mn1 C21 B1 159.27(12)
C24 Mn1 C21 B1 -158.11(12)
C22 Mn1 C21 B1 122.04(14)
C25 Mn1 C21 B1 -121.61(13)
C25 C21 C22 C23 1.59(16)
B1 C21 C22 C23 -166.96(13)
Mn1 C21 C22 C23 -59.62(10)
C25 C21 C22 Mn1 61.21(9)
B1 C21 C22 Mn1 -107.35(13)
C1 Mn1 C22 C21 -96.81(18)
C2 Mn1 C22 C21 156.89(9)
N12 Mn1 C22 C21 55.40(9)
C23 Mn1 C22 C21 -119.43(14)
C24 Mn1 C22 C21 -81.62(10)
C25 Mn1 C22 C21 -38.45(8)
C1 Mn1 C22 C23 22.6(2)
C2 Mn1 C22 C23 -83.68(11)
N12 Mn1 C22 C23 174.83(9)
C24 Mn1 C22 C23 37.82(10)
C25 Mn1 C22 C23 80.99(10)
C21 Mn1 C22 C23 119.43(14)
C21 C22 C23 C24 -1.03(17)
Mn1 C22 C23 C24 -62.04(11)
C21 C22 C23 Mn1 61.01(10)
C1 Mn1 C23 C24 -53.45(11)
C2 Mn1 C23 C24 -143.06(10)
N12 Mn1 C23 C24 109.06(11)
C22 Mn1 C23 C24 117.25(13)
C25 Mn1 C23 C24 38.01(9)
C21 Mn1 C23 C24 80.68(9)
C1 Mn1 C23 C22 -170.70(9)
C2 Mn1 C23 C22 99.69(10)
N12 Mn1 C23 C22 -8.19(15)
C24 Mn1 C23 C22 -117.25(13)
C25 Mn1 C23 C22 -79.24(9)
C21 Mn1 C23 C22 -36.57(9)
C22 C23 C24 C25 0.03(17)
Mn1 C23 C24 C25 -62.14(10)
C22 C23 C24 Mn1 62.17(11)
C1 Mn1 C24 C23 136.14(10)
C2 Mn1 C24 C23 44.90(11)
N12 Mn1 C24 C23 -119.93(10)
C22 Mn1 C24 C23 -38.42(9)
C25 Mn1 C24 C23 -117.37(13)
C21 Mn1 C24 C23 -81.06(9)
C1 Mn1 C24 C25 -106.49(10)
C2 Mn1 C24 C25 162.27(9)
N12 Mn1 C24 C25 -2.55(14)
C23 Mn1 C24 C25 117.37(13)
C22 Mn1 C24 C25 78.96(9)
C21 Mn1 C24 C25 36.31(8)
C23 C24 C25 C21 0.98(17)
Mn1 C24 C25 C21 -60.33(10)
C23 C24 C25 Mn1 61.31(11)
C22 C21 C25 C24 -1.58(16)
B1 C21 C25 C24 167.05(12)
Mn1 C21 C25 C24 59.35(10)
C22 C21 C25 Mn1 -60.93(9)
B1 C21 C25 Mn1 107.70(12)
C1 Mn1 C25 C24 79.83(11)
C2 Mn1 C25 C24 -40.56(19)
N12 Mn1 C25 C24 178.26(9)
C23 Mn1 C25 C24 -37.89(10)
C22 Mn1 C25 C24 -81.70(10)
C21 Mn1 C25 C24 -120.15(13)
C1 Mn1 C25 C21 -160.02(9)
C2 Mn1 C25 C21 79.59(17)
N12 Mn1 C25 C21 -61.59(9)
C23 Mn1 C25 C21 82.26(9)
C24 Mn1 C25 C21 120.15(13)
C22 Mn1 C25 C21 38.45(8)
C1 O1 K1 O46 61.20(19)
C1 O1 K1 O34 -58.13(19)
C1 O1 K1 O40 -177.6(2)
C1 O1 K1 O31 0.18(19)
C1 O1 K1 O37 -117.84(19)
C1 O1 K1 O43 122.30(19)
O1 K1 O31 C48 79.14(10)
O46 K1 O31 C48 -5.10(9)
O34 K1 O31 C48 150.33(11)
O40 K1 O31 C48 102.5(3)
O37 K1 O31 C48 164.52(9)
O43 K1 O31 C48 -12.04(11)
O1 K1 O31 C32 -49.63(10)
O46 K1 O31 C32 -133.87(11)
O34 K1 O31 C32 21.56(10)
O40 K1 O31 C32 -26.3(4)
O37 K1 O31 C32 35.75(11)
O43 K1 O31 C32 -140.81(10)
C48 O31 C32 C33 177.33(13)
K1 O31 C32 C33 -51.27(15)
O31 C32 C33 O34 60.05(17)
C32 C33 O34 C35 175.68(13)
C32 C33 O34 K1 -40.35(16)
O1 K1 O34 C35 -106.97(11)
O46 K1 O34 C35 176.52(10)
O40 K1 O34 C35 -32.20(12)
O31 K1 O34 C35 152.45(12)
O37 K1 O34 C35 -13.02(10)
O43 K1 O34 C35 -105.32(15)
O1 K1 O34 C33 111.46(11)
O46 K1 O34 C33 34.95(11)
O40 K1 O34 C33 -173.77(10)
O31 K1 O34 C33 10.88(10)
O37 K1 O34 C33 -154.59(11)
O43 K1 O34 C33 113.11(15)
C33 O34 C35 C36 -173.35(13)
K1 O34 C35 C36 42.76(16)
O34 C35 C36 O37 -60.90(18)
C35 C36 O37 C38 -173.12(13)
C35 C36 O37 K1 50.15(16)
O1 K1 O37 C36 54.13(10)
O46 K1 O37 C36 48.1(2)
O34 K1 O37 C36 -20.36(9)
O40 K1 O37 C36 139.63(11)
O31 K1 O37 C36 -34.59(11)
O43 K1 O37 C36 142.06(10)
O1 K1 O37 C38 -79.96(10)
O46 K1 O37 C38 -86.0(2)
O34 K1 O37 C38 -154.44(10)
O40 K1 O37 C38 5.54(9)
O31 K1 O37 C38 -168.68(9)
O43 K1 O37 C38 7.97(10)
C36 O37 C38 C39 -171.67(13)
K1 O37 C38 C39 -36.42(14)
O37 C38 C39 O40 63.12(15)
C38 C39 O40 C41 165.77(12)
C38 C39 O40 K1 -59.72(13)
O1 K1 O40 C41 -109.66(10)
O46 K1 O40 C41 -28.64(11)
O34 K1 O40 C41 -178.79(9)
O31 K1 O40 C41 -133.2(3)
O37 K1 O40 C41 161.99(11)
O43 K1 O40 C41 -15.59(9)
O1 K1 O40 C39 116.85(9)
O46 K1 O40 C39 -162.13(8)
O34 K1 O40 C39 47.72(10)
O31 K1 O40 C39 93.3(3)
O37 K1 O40 C39 28.50(8)
O43 K1 O40 C39 -149.08(10)
C39 O40 C41 C42 -178.85(12)
K1 O40 C41 C42 47.96(13)
O40 C41 C42 O43 -67.82(15)
C41 C42 O43 C44 178.50(13)
C41 C42 O43 K1 53.05(13)
O1 K1 O43 C42 62.39(10)
O46 K1 O43 C42 146.93(10)
O34 K1 O43 C42 60.81(17)
O40 K1 O43 C42 -20.22(9)
O31 K1 O43 C42 153.88(9)
O37 K1 O43 C42 -22.63(10)
O1 K1 O43 C44 -63.94(10)
O46 K1 O43 C44 20.60(10)
O34 K1 O43 C44 -65.53(17)
O40 K1 O43 C44 -146.56(11)
O31 K1 O43 C44 27.54(11)
O37 K1 O43 C44 -148.96(10)
C42 O43 C44 C45 -179.23(13)
K1 O43 C44 C45 -52.97(15)
O43 C44 C45 O46 68.46(17)
C44 C45 O46 C47 -177.94(13)
C44 C45 O46 K1 -47.71(15)
O1 K1 O46 C45 107.77(11)
O34 K1 O46 C45 177.69(10)
O40 K1 O46 C45 27.67(11)
O31 K1 O46 C45 -158.56(11)
O37 K1 O46 C45 113.8(2)
O43 K1 O46 C45 14.73(10)
O1 K1 O46 C47 -121.50(10)
O34 K1 O46 C47 -51.58(10)
O40 K1 O46 C47 158.39(9)
O31 K1 O46 C47 -27.83(9)
O37 K1 O46 C47 -115.5(2)
O43 K1 O46 C47 145.46(10)
C45 O46 C47 C48 -169.43(13)
K1 O46 C47 C48 58.57(14)
C32 O31 C48 C47 166.79(13)
K1 O31 C48 C47 35.89(15)
O46 C47 C48 O31 -63.51(17)
